data_7238092
loop_
_publ_author_name
'Mercier, Nicolas'

_publ_section_title
;
 (HO2C(CH2)3NH3)2(CH3NH3)Pb2I7: a predicted non-centrosymmetrical
 structure built up from carboxylic acid supramolecular synthons and
 bilayer perovskite sheets
;
_journal_issue 70
_journal_name_full CrystEngComm
_journal_page_first 429
_journal_paper_doi 10.1039/b504342e
_journal_volume 7
_journal_year 2005
_chemical_formula_sum 'C8 H20 I4 N2 O4 Pb'
_chemical_formula_weight 923.05
_space_group_IT_number 61
_space_group_name_Hall '-P 2ac 2ab'
_space_group_name_H-M_alt 'P b c a'
_symmetry_cell_setting orthorhombic
_symmetry_space_group_name_Hall '-P 2ac 2ab'
_symmetry_space_group_name_H-M 'P b c a'
_audit_creation_date 2003-02-10T14:40:17-00:00
_audit_creation_method 'WinGX routine CIF_UPDATE'
_cell_angle_alpha 90
_cell_angle_beta 90
_cell_angle_gamma 90
_cell_formula_units_Z 4
_cell_length_a 8.904(1)
_cell_length_b 9.266(1)
_cell_length_c 24.261(3)
_cell_measurement_temperature 293(2)
_cell_volume 2001.6(4)
_computing_cell_refinement 'CAD4 Express (Enraf Nonius, 1994)'
_computing_data_collection 'CAD4 Express (Enraf Nonius, 1994)'
_computing_data_reduction 'XCAD4 (Harms & Wocadlo, 1995)'
_computing_structure_refinement 'SHELXL-97 (Sheldrick, 1997)'
_diffrn_measured_fraction_theta_full 0.996
_diffrn_measured_fraction_theta_max 0.996
_diffrn_measurement_device '\k-geometry diffractometer'
_diffrn_measurement_device_type 'Enraf Nonius CAD4'
_diffrn_measurement_method 'non-profiled omega scans'
_diffrn_radiation_probe x-ray
_diffrn_radiation_type MoK\a
_diffrn_radiation_wavelength 0.71073
_diffrn_reflns_av_R_equivalents 0
_diffrn_reflns_limit_h_max 12
_diffrn_reflns_limit_h_min 0
_diffrn_reflns_limit_k_max 13
_diffrn_reflns_limit_k_min 0
_diffrn_reflns_limit_l_max 34
_diffrn_reflns_limit_l_min 0
_diffrn_reflns_number 2902
_diffrn_reflns_theta_full 29.96
_diffrn_reflns_theta_max 29.96
_diffrn_reflns_theta_min 2.84
_diffrn_standards_decay_% 1
_diffrn_standards_interval_time 120
_diffrn_standards_number 3
_exptl_absorpt_coefficient_mu 14.607
_exptl_absorpt_correction_T_max 0.816
_exptl_absorpt_correction_T_min 0.4433
_exptl_absorpt_correction_type refdelf
_exptl_crystal_colour orange
_exptl_crystal_density_diffrn 3.063
_exptl_crystal_density_method 'not measured'
_exptl_crystal_description needle
_exptl_crystal_F_000 1632
_exptl_crystal_size_max 0.60
_exptl_crystal_size_mid 0.15
_exptl_crystal_size_min 0.07
_refine_diff_density_max 1.16
_refine_diff_density_min -1.001
_refine_ls_extinction_coef 0.00037(5)
_refine_ls_extinction_expression Fc^*^=kFc[1+0.001xFc^2^\l^3^/sin(2\q)]^-1/4^
_refine_ls_extinction_method SHELXL
_refine_ls_goodness_of_fit_ref 0.997
_refine_ls_hydrogen_treatment mixed
_refine_ls_matrix_type full
_refine_ls_number_parameters 94
_refine_ls_number_reflns 2902
_refine_ls_number_restraints 0
_refine_ls_restrained_S_all 0.997
_refine_ls_R_factor_gt 0.0277
_refine_ls_shift/su_max 0
_refine_ls_structure_factor_coef Fsqd
_refine_ls_weighting_details 'calc w=1/[\s^2^(Fo^2^)+(0.0321P)^2^+2.5094P] where P=(Fo^2^+2Fc^2^)/3'
_refine_ls_weighting_scheme calc
_refine_ls_wR_factor_ref 0.0738
_reflns_number_gt 1985
_reflns_number_total 2902
_reflns_threshold_expression >2sigma(I)
_cod_data_source_file b504342e.txt
_cod_data_source_block per58
_cod_database_code 7238092

loop_
_symmetry_equiv_pos_as_xyz
'x, y, z'
'-x+1/2, -y, z+1/2'
'x+1/2, -y+1/2, -z'
'-x, y+1/2, -z+1/2'
'-x, -y, -z'
'x-1/2, y, -z-1/2'
'-x-1/2, y-1/2, z'
'x, -y-1/2, z-1/2'

loop_
_atom_site_label
_atom_site_type_symbol
_atom_site_fract_x
_atom_site_fract_y
_atom_site_fract_z
_atom_site_U_iso_or_equiv
_atom_site_adp_type
_atom_site_occupancy
_atom_site_calc_flag
_atom_site_refinement_flags
O1 O 0.4564(4) -0.2989(4) -0.23739(15) 0.0373(9) Uani 1 d .
O2 O 0.6942(4) -0.3255(5) -0.21969(18) 0.0412(10) Uani 1 d .
C1 C 0.5836(6) -0.2714(5) -0.2507(2) 0.0291(11) Uani 1 d .
C3 C 0.4974(6) -0.1133(6) -0.3283(2) 0.0351(12) Uani 1 d .
H3A H 0.4388 -0.1898 -0.3451 0.042 Uiso 1 calc R
H3B H 0.4334 -0.0626 -0.3023 0.042 Uiso 1 calc R
C2 C 0.6299(6) -0.1782(6) -0.2979(2) 0.0372(13) Uani 1 d .
H2A H 0.6889 -0.2352 -0.3235 0.045 Uiso 1 calc R
H2B H 0.6932 -0.1009 -0.2842 0.045 Uiso 1 calc R
N N 0.4218(6) 0.0734(5) -0.3948(2) 0.0431(12) Uani 1 d .
H5A H 0.3696 0.0182 -0.4179 0.065 Uiso 1 calc R
H5B H 0.4567 0.1501 -0.4127 0.065 Uiso 1 calc R
H5C H 0.3625 0.1022 -0.3674 0.065 Uiso 1 calc R
C4 C 0.5493(6) -0.0105(6) -0.3721(3) 0.0379(13) Uani 1 d .
H4A H 0.6229 0.0552 -0.3566 0.045 Uiso 1 calc R
H4B H 0.5974 -0.0641 -0.4015 0.045 Uiso 1 calc R
H1 H 0.775(8) -0.297(7) -0.230(3) 0.05(2) Uiso 1 d .
I2 I 0.20175(4) 0.20610(4) -0.000785(17) 0.04190(12) Uani 1 d .
I1 I 0.52167(4) -0.02880(4) -0.129068(16) 0.03944(11) Uani 1 d .
Pb Pb 0.5 0 0 0.02882(9) Uani 1 d S

loop_
_atom_site_aniso_label
_atom_site_aniso_U_11
_atom_site_aniso_U_22
_atom_site_aniso_U_33
_atom_site_aniso_U_23
_atom_site_aniso_U_13
_atom_site_aniso_U_12
O1 0.0191(18) 0.048(2) 0.044(2) 0.0063(19) 0.0030(17) -0.0001(17)
O2 0.0185(18) 0.053(3) 0.052(3) 0.017(2) -0.0005(18) 0.0010(19)
C1 0.021(2) 0.029(3) 0.038(3) -0.003(2) 0.000(2) 0.0000(19)
C3 0.031(3) 0.028(3) 0.046(3) 0.004(2) 0.000(2) -0.003(2)
C2 0.027(3) 0.037(3) 0.047(3) 0.008(3) 0.002(2) -0.001(2)
N 0.045(3) 0.035(3) 0.049(3) 0.007(2) -0.004(2) -0.003(2)
C4 0.030(3) 0.038(3) 0.045(3) 0.004(2) 0.003(3) 0.001(2)
I2 0.0348(2) 0.0335(2) 0.0575(2) -0.00503(19) -0.01028(17) 0.01245(15)
I1 0.0426(2) 0.0392(2) 0.03655(19) 0.00200(15) -0.00162(16) -0.00324(17)
Pb 0.02649(14) 0.02469(14) 0.03530(14) -0.00160(10) 0.00189(11) -0.00089(10)

loop_
_atom_type_symbol
_atom_type_description
_atom_type_scat_dispersion_real
_atom_type_scat_dispersion_imag
_atom_type_scat_source
C C 0.0033 0.0016 'International Tables Vol C Tables 4.2.6.8 and 6.1.1.4'
I I -0.4742 1.8119 'International Tables Vol C Tables 4.2.6.8 and 6.1.1.4'
N N 0.0061 0.0033 'International Tables Vol C Tables 4.2.6.8 and 6.1.1.4'
O O 0.0106 0.006 'International Tables Vol C Tables 4.2.6.8 and 6.1.1.4'
Pb Pb -3.3944 10.1111 'International Tables Vol C Tables 4.2.6.8 and 6.1.1.4'
H H 0 0 'International Tables Vol C Tables 4.2.6.8 and 6.1.1.4'

loop_
_geom_angle_atom_site_label_1
_geom_angle_atom_site_label_2
_geom_angle_atom_site_label_3
_geom_angle
_geom_angle_site_symmetry_1
_geom_angle_site_symmetry_3
O1 C1 O2 117.5(5) . .
O1 C1 C2 126.0(5) . .
O2 C1 C2 116.5(5) . .
C4 C3 C2 110.9(4) . .
C1 C2 C3 112.8(4) . .
N C4 C3 111.1(5) . .
Pb I2 Pb 159.120(15) 3_455 .
I1 Pb I1 180.0000(10) . 5_655
I1 Pb I2 92.453(10) . 3
I1 Pb I2 87.547(10) 5_655 3
I1 Pb I2 87.547(10) . 7_655
I1 Pb I2 92.453(10) 5_655 7_655
I2 Pb I2 180.000(7) 3 7_655
I1 Pb I2 84.638(10) . 5_655
I1 Pb I2 95.362(10) 5_655 5_655
I2 Pb I2 92.31(2) 3 5_655
I2 Pb I2 87.69(2) 7_655 5_655
I1 Pb I2 95.362(10) . .
I1 Pb I2 84.638(10) 5_655 .
I2 Pb I2 87.69(2) 3 .
I2 Pb I2 92.31(2) 7_655 .
I2 Pb I2 180.000(8) 5_655 .

loop_
_geom_bond_atom_site_label_1
_geom_bond_atom_site_label_2
_geom_bond_distance
_geom_bond_site_symmetry_2
O1 C1 1.206(6) .
O2 C1 1.337(6) .
C1 C2 1.492(7) .
C3 C4 1.500(8) .
C3 C2 1.516(7) .
N C4 1.482(8) .
I2 Pb 3.2625(8) 3_455
I2 Pb 3.2710(7) .
I1 Pb 3.1486(8) .
Pb I1 3.1486(8) 5_655
Pb I2 3.2625(8) 3
Pb I2 3.2625(8) 7_655
Pb I2 3.2710(7) 5_655

loop_
_geom_hbond_atom_site_label_D
_geom_hbond_atom_site_label_H
_geom_hbond_atom_site_label_A
_geom_hbond_site_symmetry_A
_geom_hbond_distance_DH
_geom_hbond_distance_HA
_geom_hbond_distance_DA
_geom_hbond_angle_DHA
N H5A I2 2_554 0.89 2.96 3.812(5) 160.6
N H5B I2 6_655 0.89 3.07 3.761(5) 135.8
N H5B I1 4_654 0.89 3.15 3.765(5) 128.2
N H5C O2 4_654 0.89 2.27 3.108(7) 156.2
O2 H1 O1 6_655 0.81(7) 1.80(7) 2.568(6) 159(7)
